data_4348072
loop_
_publ_author_name
'Gao, Wen-Yang'
'Tsai, Chen-Yen'
'Wojtas, Lukasz'
'Thiounn, Timmy'
'Lin, Chu-Chieh'
'Ma, Shengqian'

_publ_section_title
;
 Interpenetrating Metal-Metalloporphyrin Framework for Selective CO2
 Uptake and Chemical Transformation of CO2.
;
_journal_issue 15
_journal_name_full 'Inorganic chemistry'
_journal_page_first 7291
_journal_page_last 7294
_journal_paper_doi 10.1021/acs.inorgchem.6b00937
_journal_volume 55
_journal_year 2016
_chemical_formula_moiety 'C102 H54 N12 O13 Zn7, 3(O)'
_chemical_formula_sum 'C102 H54 N12 O16 Zn7'
_chemical_formula_weight 2161.16
_space_group_crystal_system trigonal
_space_group_IT_number 167
_space_group_name_Hall '-R 3 2"c'
_space_group_name_H-M_alt 'R -3 c :H'
_atom_sites_solution_hydrogens geom
_audit_creation_date 2016-04-14
_audit_creation_method
;
Olex2 1.2
(compiled 2016.02.19 svn.r3266 for OlexSys, GUI svn.r5155)
;
_cell_angle_alpha 90
_cell_angle_beta 90
_cell_angle_gamma 120
_cell_formula_units_Z 12
_cell_length_a 34.7050(9)
_cell_length_b 34.7050(9)
_cell_length_c 37.9023(12)
_cell_measurement_reflns_used 9889
_cell_measurement_temperature 298(2)
_cell_measurement_theta_max 68.86
_cell_measurement_theta_min 2.55
_cell_volume 39534.9(19)
_computing_molecular_graphics 'Olex2 (Dolomanov et al., 2009)'
_computing_publication_material 'Olex2 (Dolomanov et al., 2009)'
_computing_structure_refinement 'XL (Sheldrick, 2008)'
_diffrn_ambient_temperature 298.0
_diffrn_measured_fraction_theta_full 0.995
_diffrn_measured_fraction_theta_max 0.995
_diffrn_measurement_device_type 'Bruker D8 Venture PHOTON 100 CMOS'
_diffrn_measurement_method 'omega scans'
_diffrn_radiation_monochromator mirrors
_diffrn_radiation_type CuK\a
_diffrn_radiation_wavelength 1.54178
_diffrn_reflns_av_R_equivalents 0.0591
_diffrn_reflns_av_unetI/netI 0.0452
_diffrn_reflns_Laue_measured_fraction_full 0.995
_diffrn_reflns_Laue_measured_fraction_max 0.995
_diffrn_reflns_limit_h_max 38
_diffrn_reflns_limit_h_min -37
_diffrn_reflns_limit_k_max 21
_diffrn_reflns_limit_k_min -40
_diffrn_reflns_limit_l_max 45
_diffrn_reflns_limit_l_min -27
_diffrn_reflns_number 42135
_diffrn_reflns_point_group_measured_fraction_full 0.995
_diffrn_reflns_point_group_measured_fraction_max 0.995
_diffrn_reflns_theta_full 66.595
_diffrn_reflns_theta_max 66.595
_diffrn_reflns_theta_min 2.546
_diffrn_source 'INCOATEC Imus micro-focus source'
_diffrn_standards_number 0
_exptl_absorpt_coefficient_mu 1.826
_exptl_absorpt_correction_T_max 0.7532
_exptl_absorpt_correction_T_min 0.1814
_exptl_absorpt_correction_type multi-scan
_exptl_absorpt_process_details
;
SADABS-2014/5 (Bruker,2014/5) was used for absorption correction.
wR2(int) was 0.1469 before and 0.0767 after correction.
The Ratio of minimum to maximum transmission is 0.2408.
The \l/2 correction factor is Not present.
;
_exptl_crystal_colour red
_exptl_crystal_density_diffrn 1.089
_exptl_crystal_description block
_exptl_crystal_F_000 13056
_exptl_crystal_size_max 0.5
_exptl_crystal_size_mid 0.5
_exptl_crystal_size_min 0.5
_refine_diff_density_max 1.278
_refine_diff_density_min -0.414
_refine_diff_density_rms 0.103
_refine_ls_extinction_method none
_refine_ls_goodness_of_fit_ref 1.015
_refine_ls_hydrogen_treatment constr
_refine_ls_matrix_type full
_refine_ls_number_parameters 424
_refine_ls_number_reflns 7734
_refine_ls_number_restraints 2
_refine_ls_restrained_S_all 1.016
_refine_ls_R_factor_all 0.1468
_refine_ls_R_factor_gt 0.0998
_refine_ls_shift/su_max 0.001
_refine_ls_shift/su_mean 0.000
_refine_ls_structure_factor_coef Fsqd
_refine_ls_weighting_details 'w=1/[\s^2^(Fo^2^)+(0.0500P)^2^+500.0000P] where P=(Fo^2^+2Fc^2^)/3'
_refine_ls_weighting_scheme calc
_refine_ls_wR_factor_gt 0.2231
_refine_ls_wR_factor_ref 0.2403
_reflns_Friedel_coverage 0.000
_reflns_number_gt 3835
_reflns_number_total 7734
_reflns_threshold_expression 'I > 2\s(I)'
_cod_data_source_file ic6b00937_si_002.cif
_cod_data_source_block wy_znbcpp_0m_sqd
_cod_original_cell_volume 39535(2)
_cod_original_sg_symbol_H-M 'R -3 c'
_cod_database_code 4348072
_shelx_space_group_comment
;
The symmetry employed for this shelxl refinement is uniquely defined
by the following loop, which should always be used as a source of
symmetry information in preference to the above space-group names.
They are only intended as comments.
;
_shelx_estimated_absorpt_t_max 0.462
_shelx_estimated_absorpt_t_min 0.462
_olex2_refinement_description
;
1. Fixed Uiso
 At 1.2 times of:
  All C(H) groups
2. Rigid bond restraints
 C24, C23
 with sigma for 1-2 distances of 0.01 and sigma for 1-3 distances of 0.01
 C16, C15
 with sigma for 1-2 distances of 0.01 and sigma for 1-3 distances of 0.01
3. Others
 Fixed Sof: O27(0.5) O50(0.5)
4.a Aromatic/amide H refined with riding coordinates:
 C8(H8), C9(H9), C11(H11), C12(H12), C13(H13), C15(H15), C16(H16), C23(H23),
 C24(H24), C25(H25), C32(H32), C33(H33), C35(H35), C36(H36), C42(H42), C43(H43),
  C45(H45), C47(H47), C48(H48)
;
_shelx_shelxl_version_number 2014/7
_olex2_submission_special_instructions 'No special instructions were received'
_platon_squeeze_void_probe_radius 1.20

loop_
_space_group_symop_operation_xyz
'x, y, z'
'-y, x-y, z'
'-x+y, -x, z'
'y, x, -z+1/2'
'x-y, -y, -z+1/2'
'-x, -x+y, -z+1/2'
'x+2/3, y+1/3, z+1/3'
'-y+2/3, x-y+1/3, z+1/3'
'-x+y+2/3, -x+1/3, z+1/3'
'y+2/3, x+1/3, -z+5/6'
'x-y+2/3, -y+1/3, -z+5/6'
'-x+2/3, -x+y+1/3, -z+5/6'
'x+1/3, y+2/3, z+2/3'
'-y+1/3, x-y+2/3, z+2/3'
'-x+y+1/3, -x+2/3, z+2/3'
'y+1/3, x+2/3, -z+7/6'
'x-y+1/3, -y+2/3, -z+7/6'
'-x+1/3, -x+y+2/3, -z+7/6'
'-x, -y, -z'
'y, -x+y, -z'
'x-y, x, -z'
'-y, -x, z-1/2'
'-x+y, y, z-1/2'
'x, x-y, z-1/2'
'-x+2/3, -y+1/3, -z+1/3'
'y+2/3, -x+y+1/3, -z+1/3'
'x-y+2/3, x+1/3, -z+1/3'
'-y+2/3, -x+1/3, z-1/6'
'-x+y+2/3, y+1/3, z-1/6'
'x+2/3, x-y+1/3, z-1/6'
'-x+1/3, -y+2/3, -z+2/3'
'y+1/3, -x+y+2/3, -z+2/3'
'x-y+1/3, x+2/3, -z+2/3'
'-y+1/3, -x+2/3, z+1/6'
'-x+y+1/3, y+2/3, z+1/6'
'x+1/3, x-y+2/3, z+1/6'

loop_
_atom_site_label
_atom_site_type_symbol
_atom_site_fract_x
_atom_site_fract_y
_atom_site_fract_z
_atom_site_U_iso_or_equiv
_atom_site_adp_type
_atom_site_occupancy
_atom_site_site_symmetry_order
_atom_site_calc_flag
_atom_site_refinement_flags_posn
_atom_site_refinement_flags_adp
_atom_site_refinement_flags_occupancy
Zn1 Zn 0.27186(3) 0.63558(3) 0.52838(2) 0.0707(3) Uani 1 1 d . . .
Zn2 Zn 0.3333 0.6667 0.59474(5) 0.0772(5) Uani 1 3 d S T P
O3 O 0.3333 0.6667 0.5439(2) 0.0643(19) Uani 1 3 d S T P
O4 O 0.3523(3) 0.6284(2) 0.61431(17) 0.123(2) Uani 1 1 d . . .
O5 O 0.3775(2) 0.6073(2) 0.56749(17) 0.110(2) Uani 1 1 d . . .
C6 C 0.3684(4) 0.6066(3) 0.6003(3) 0.103(3) Uani 1 1 d . . .
C7 C 0.3781(4) 0.5799(4) 0.6244(3) 0.122(4) Uani 1 1 d . . .
C8 C 0.3920(5) 0.5513(5) 0.6126(3) 0.168(6) Uani 1 1 d . . .
H8 H 0.3924 0.5462 0.5885 0.202 Uiso 1 1 calc R . .
C9 C 0.4055(5) 0.5301(5) 0.6362(3) 0.172(6) Uani 1 1 d . . .
H9 H 0.4173 0.5133 0.6272 0.206 Uiso 1 1 calc R . .
C10 C 0.4028(4) 0.5321(4) 0.6703(3) 0.126(4) Uani 1 1 d . . .
C11 C 0.3862(5) 0.5582(5) 0.6821(4) 0.175(6) Uani 1 1 d . . .
H11 H 0.3827 0.5603 0.7062 0.210 Uiso 1 1 calc R . .
C12 C 0.3746(4) 0.5818(4) 0.6588(3) 0.145(5) Uani 1 1 d . . .
H12 H 0.3639 0.5995 0.6680 0.174 Uiso 1 1 calc R . .
C13 C 0.3686(7) 0.3686(7) 0.7500 0.290(19) Uani 1 2 d S T P
H13 H 0.3418 0.3418 0.7500 0.348 Uiso 1 2 calc RS T P
C14 C 0.3695(5) 0.4034(7) 0.7321(5) 0.223(9) Uani 1 1 d . . .
C15 C 0.3322(5) 0.4008(6) 0.7097(5) 0.219(9) Uani 1 1 d . U .
H15 H 0.3047 0.3755 0.7058 0.262 Uiso 1 1 calc R . .
C16 C 0.3455(5) 0.4407(6) 0.6968(5) 0.204(8) Uani 1 1 d . U .
H16 H 0.3283 0.4500 0.6847 0.245 Uiso 1 1 calc R . .
C17 C 0.3944(5) 0.4686(5) 0.7057(3) 0.138(4) Uani 1 1 d . . .
N18 N 0.4053(3) 0.4449(4) 0.7279(3) 0.140(3) Uani 1 1 d . . .
C19 C 0.4202(5) 0.5110(5) 0.6932(3) 0.139(5) Uani 1 1 d . . .
C20 C 0.4641(6) 0.5382(5) 0.7041(3) 0.133(4) Uani 1 1 d . . .
N21 N 0.4900(3) 0.5265(3) 0.7265(2) 0.130(3) Uani 1 1 d . . .
C22 C 0.5302(5) 0.5642(4) 0.7296(4) 0.143(5) Uani 1 1 d . . .
C23 C 0.5359(5) 0.6002(5) 0.7093(4) 0.172(6) Uani 1 1 d . U .
H23 H 0.5612 0.6281 0.7071 0.206 Uiso 1 1 calc R . .
C24 C 0.4973(6) 0.5857(5) 0.6940(4) 0.162(5) Uani 1 1 d . U .
H24 H 0.4909 0.6027 0.6787 0.194 Uiso 1 1 calc R . .
C25 C 0.5628(6) 0.5628(6) 0.7500 0.174(8) Uani 1 2 d S T P
H25 H 0.5896 0.5896 0.7500 0.209 Uiso 1 2 calc RS T P
Zn26 Zn 0.46733(7) 0.46733(7) 0.7500 0.1433(9) Uani 1 2 d S T P
O27 O 0.4862(9) 0.4361(7) 0.6969(5) 0.227(10) Uani 0.5 1 d . . .
O28 O 0.3249(2) 0.7404(2) 0.49929(19) 0.119(2) Uani 1 1 d . . .
O29 O 0.2610(2) 0.6753(2) 0.49798(18) 0.110(2) Uani 1 1 d . . .
C30 C 0.2865(4) 0.7160(4) 0.4901(3) 0.105(3) Uani 1 1 d . . .
C31 C 0.2636(4) 0.7326(3) 0.4650(3) 0.108(3) Uani 1 1 d . . .
C32 C 0.2886(3) 0.7764(4) 0.4530(3) 0.148(5) Uani 1 1 d . . .
H32 H 0.3181 0.7939 0.4601 0.178 Uiso 1 1 calc R . .
C33 C 0.2692(4) 0.7941(4) 0.4298(3) 0.128(4) Uani 1 1 d . . .
H33 H 0.2858 0.8235 0.4223 0.153 Uiso 1 1 calc R . .
C34 C 0.2271(3) 0.7688(4) 0.4188(3) 0.103(3) Uani 1 1 d . . .
C35 C 0.2042(4) 0.7262(3) 0.4314(3) 0.124(4) Uani 1 1 d . . .
H35 H 0.1749 0.7086 0.4240 0.149 Uiso 1 1 calc R . .
C36 C 0.2208(4) 0.7073(4) 0.4539(3) 0.131(4) Uani 1 1 d . . .
H36 H 0.2034 0.6780 0.4613 0.157 Uiso 1 1 calc R . .
C37 C 0.2098(4) 0.7890(3) 0.3926(3) 0.109(3) Uani 1 1 d . . .
C38 C 0.1805(4) 0.8020(3) 0.4053(3) 0.112(3) Uani 1 1 d . . .
N39 N 0.1595(3) 0.8198(3) 0.3848(2) 0.124(3) Uani 1 1 d . . .
N40 N 0.2105(3) 0.8104(3) 0.3322(2) 0.113(3) Uani 1 1 d . . .
C41 C 0.2231(4) 0.7932(3) 0.3582(3) 0.107(3) Uani 1 1 d . . .
C42 C 0.2518(4) 0.7795(5) 0.3457(3) 0.144(5) Uani 1 1 d . . .
H42 H 0.2645 0.7660 0.3587 0.173 Uiso 1 1 calc R . .
C43 C 0.2578(5) 0.7893(5) 0.3109(4) 0.169(6) Uani 1 1 d . . .
H43 H 0.2764 0.7847 0.2960 0.203 Uiso 1 1 calc R . .
C44 C 0.2315(5) 0.8078(5) 0.3010(3) 0.142(4) Uani 1 1 d . . .
C45 C 0.1059(5) 0.8441(5) 0.3971(3) 0.163(5) Uani 1 1 d . . .
H45 H 0.0893 0.8467 0.4152 0.196 Uiso 1 1 calc R . .
C46 C 0.1322(5) 0.8247(5) 0.4065(3) 0.138(4) Uani 1 1 d . . .
C47 C 0.1351(5) 0.8131(5) 0.4433(3) 0.167(5) Uani 1 1 d . . .
H47 H 0.1204 0.8158 0.4629 0.201 Uiso 1 1 calc R . .
C48 C 0.1642(4) 0.7975(4) 0.4423(3) 0.139(4) Uani 1 1 d . . .
H48 H 0.1724 0.7861 0.4612 0.167 Uiso 1 1 calc R . .
Zn49 Zn 0.1667 0.8333 0.3333 0.1595(11) Uani 1 2 d S T P
O50 O 0.2257(6) 0.9156(8) 0.3477(6) 0.216(9) Uani 0.5 1 d . . .

loop_
_atom_site_aniso_label
_atom_site_aniso_U_11
_atom_site_aniso_U_22
_atom_site_aniso_U_33
_atom_site_aniso_U_23
_atom_site_aniso_U_13
_atom_site_aniso_U_12
Zn1 0.0591(5) 0.0668(6) 0.0846(6) -0.0018(5) 0.0008(4) 0.0302(5)
Zn2 0.0757(7) 0.0757(7) 0.0804(11) 0.000 0.000 0.0378(3)
O3 0.049(2) 0.049(2) 0.094(5) 0.000 0.000 0.0247(12)
O4 0.172(7) 0.145(6) 0.099(4) 0.015(4) -0.002(4) 0.113(6)
O5 0.135(6) 0.133(6) 0.106(5) 0.017(4) 0.001(4) 0.100(5)
C6 0.133(9) 0.124(8) 0.087(7) 0.001(6) -0.003(6) 0.089(8)
C7 0.156(10) 0.180(11) 0.087(7) -0.003(7) -0.020(7) 0.126(9)
C8 0.267(16) 0.219(14) 0.124(9) 0.009(9) -0.030(10) 0.200(14)
C9 0.277(18) 0.222(15) 0.114(9) 0.015(10) -0.018(11) 0.198(15)
C10 0.170(11) 0.156(10) 0.097(8) 0.019(7) -0.017(8) 0.115(9)
C11 0.232(16) 0.246(17) 0.135(11) 0.038(11) 0.003(10) 0.185(15)
C12 0.219(13) 0.197(12) 0.107(8) 0.005(8) -0.014(8) 0.170(12)
C13 0.190(15) 0.190(15) 0.41(4) 0.144(17) -0.144(17) 0.035(18)
C14 0.133(12) 0.25(2) 0.244(18) 0.127(16) -0.032(12) 0.061(13)
C15 0.124(11) 0.177(14) 0.32(2) 0.058(14) -0.088(13) 0.050(11)
C16 0.150(13) 0.171(13) 0.248(18) 0.059(13) -0.071(12) 0.049(12)
C17 0.146(11) 0.133(10) 0.145(10) 0.032(8) -0.032(8) 0.078(9)
N18 0.123(8) 0.132(8) 0.153(8) 0.038(7) -0.035(6) 0.054(7)
C19 0.145(11) 0.124(10) 0.132(10) 0.018(8) -0.050(9) 0.055(9)
C20 0.196(14) 0.133(10) 0.109(8) 0.029(8) 0.001(10) 0.111(10)
N21 0.135(8) 0.141(8) 0.093(6) 0.016(6) -0.001(5) 0.053(7)
C22 0.147(11) 0.113(9) 0.161(12) 0.019(8) -0.051(9) 0.059(9)
C23 0.167(13) 0.140(12) 0.224(17) 0.042(11) -0.013(11) 0.088(11)
C24 0.193(14) 0.140(12) 0.167(13) 0.044(10) -0.007(11) 0.094(12)
C25 0.178(14) 0.178(14) 0.151(17) 0.030(8) -0.030(8) 0.077(16)
Zn26 0.1321(13) 0.1321(13) 0.173(2) 0.0363(8) -0.0363(8) 0.0714(15)
O27 0.32(3) 0.159(17) 0.192(18) 0.030(14) 0.046(19) 0.110(19)
O28 0.084(5) 0.091(4) 0.171(7) 0.028(4) -0.036(4) 0.035(4)
O29 0.096(4) 0.099(5) 0.139(5) 0.029(4) -0.019(4) 0.051(4)
C30 0.086(7) 0.095(8) 0.144(8) 0.036(7) -0.002(7) 0.053(6)
C31 0.089(7) 0.083(7) 0.141(8) 0.036(6) -0.007(7) 0.037(5)
C32 0.070(6) 0.164(12) 0.196(12) 0.043(10) -0.037(7) 0.047(7)
C33 0.136(10) 0.095(7) 0.155(10) 0.039(7) -0.026(8) 0.061(7)
C34 0.083(6) 0.110(8) 0.130(7) -0.011(7) -0.034(6) 0.059(6)
C35 0.102(8) 0.086(7) 0.165(11) 0.019(7) -0.041(7) 0.033(6)
C36 0.097(8) 0.118(8) 0.178(11) 0.021(8) -0.053(7) 0.053(7)
C37 0.102(8) 0.098(7) 0.147(9) 0.003(7) -0.018(7) 0.065(6)
C38 0.121(9) 0.118(8) 0.111(8) 0.006(6) -0.024(6) 0.071(7)
N39 0.145(8) 0.159(8) 0.122(7) 0.009(6) 0.000(6) 0.117(7)
N40 0.130(7) 0.124(7) 0.125(7) 0.006(5) -0.019(5) 0.094(6)
C41 0.123(9) 0.120(8) 0.109(7) 0.003(6) -0.014(7) 0.085(7)
C42 0.179(12) 0.214(13) 0.123(9) -0.010(9) -0.035(8) 0.161(11)
C43 0.211(14) 0.260(17) 0.148(11) -0.023(11) -0.027(10) 0.201(14)
C44 0.190(12) 0.195(13) 0.115(9) 0.017(9) 0.001(9) 0.151(11)
C45 0.219(14) 0.253(16) 0.100(8) 0.021(9) 0.008(9) 0.179(14)
C46 0.170(12) 0.197(13) 0.102(8) 0.031(8) -0.002(8) 0.132(11)
C47 0.192(13) 0.261(17) 0.126(10) 0.020(10) 0.023(9) 0.172(14)
C48 0.162(11) 0.169(11) 0.123(9) 0.020(8) -0.022(8) 0.110(10)
Zn49 0.220(3) 0.255(3) 0.1152(15) 0.0316(18) 0.0084(17) 0.203(3)
O50 0.132(14) 0.25(2) 0.23(2) -0.069(18) -0.079(14) 0.071(15)

loop_
_atom_type_symbol
_atom_type_description
_atom_type_scat_dispersion_real
_atom_type_scat_dispersion_imag
_atom_type_scat_source
C C 0.0181 0.0091 'International Tables Vol C Tables 4.2.6.8 and 6.1.1.4'
H H 0.0000 0.0000 'International Tables Vol C Tables 4.2.6.8 and 6.1.1.4'
N N 0.0311 0.0180 'International Tables Vol C Tables 4.2.6.8 and 6.1.1.4'
O O 0.0492 0.0322 'International Tables Vol C Tables 4.2.6.8 and 6.1.1.4'
Zn Zn -1.5491 0.6778 'International Tables Vol C Tables 4.2.6.8 and 6.1.1.4'

loop_
_geom_angle_atom_site_label_1
_geom_angle_atom_site_label_2
_geom_angle_atom_site_label_3
_geom_angle
_geom_angle_site_symmetry_1
_geom_angle_site_symmetry_3
O3 Zn1 Zn2 36.0(2) . .
O3 Zn1 O5 112.4(3) . 3_565
O3 Zn1 O28 111.0(2) . 2_665
O3 Zn1 O29 109.3(2) . .
O5 Zn1 Zn2 76.82(19) 3_565 .
O5 Zn1 O29 102.9(3) 3_565 .
O28 Zn1 Zn2 124.9(2) 2_665 .
O28 Zn1 O5 114.7(3) 2_665 3_565
O28 Zn1 O29 105.9(3) 2_665 .
O29 Zn1 Zn2 124.5(2) . .
Zn1 Zn2 Zn1 61.69(4) 3_565 .
Zn1 Zn2 Zn1 61.69(4) 3_565 2_665
Zn1 Zn2 Zn1 61.69(4) . 2_665
O3 Zn2 Zn1 36.30(3) . 3_565
O3 Zn2 Zn1 36.30(3) . 2_665
O3 Zn2 Zn1 36.30(3) . .
O4 Zn2 Zn1 77.3(2) . 2_665
O4 Zn2 Zn1 119.2(2) . .
O4 Zn2 Zn1 119.2(2) 2_665 2_665
O4 Zn2 Zn1 77.3(2) 3_565 .
O4 Zn2 Zn1 132.4(2) 3_565 2_665
O4 Zn2 Zn1 132.4(2) . 3_565
O4 Zn2 Zn1 119.2(2) 3_565 3_565
O4 Zn2 Zn1 77.3(2) 2_665 3_565
O4 Zn2 Zn1 132.4(2) 2_665 .
O4 Zn2 O3 112.9(2) 3_565 .
O4 Zn2 O3 112.9(2) . .
O4 Zn2 O3 112.9(2) 2_665 .
O4 Zn2 O4 105.8(2) 2_665 .
O4 Zn2 O4 105.8(2) 3_565 .
O4 Zn2 O4 105.8(2) 3_565 2_665
Zn1 O3 Zn1 111.2(2) 3_565 2_665
Zn1 O3 Zn1 111.2(2) . 2_665
Zn1 O3 Zn1 111.2(2) . 3_565
Zn2 O3 Zn1 107.7(2) . 3_565
Zn2 O3 Zn1 107.7(2) . .
Zn2 O3 Zn1 107.7(2) . 2_665
C6 O4 Zn2 131.7(6) . .
C6 O5 Zn1 128.6(6) . 2_665
O4 C6 O5 125.3(9) . .
O4 C6 C7 115.4(9) . .
O5 C6 C7 119.3(9) . .
C8 C7 C6 122.0(10) . .
C12 C7 C6 122.4(10) . .
C12 C7 C8 115.6(10) . .
C7 C8 H8 119.8 . .
C9 C8 C7 120.4(12) . .
C9 C8 H8 119.8 . .
C8 C9 H9 117.8 . .
C10 C9 C8 124.4(13) . .
C10 C9 H9 117.8 . .
C9 C10 C11 115.1(11) . .
C9 C10 C19 120.6(12) . .
C11 C10 C19 124.0(12) . .
C10 C11 H11 119.2 . .
C10 C11 C12 121.6(12) . .
C12 C11 H11 119.2 . .
C7 C12 C11 122.5(11) . .
C7 C12 H12 118.7 . .
C11 C12 H12 118.7 . .
C14 C13 H13 116.8 . .
C14 C13 H13 116.8 4_556 .
C14 C13 C14 126(2) 4_556 .
C13 C14 C15 125.7(17) . .
N18 C14 C13 126.5(15) . .
N18 C14 C15 107.5(13) . .
C14 C15 H15 126.1 . .
C16 C15 C14 107.7(15) . .
C16 C15 H15 126.1 . .
C15 C16 H16 126.8 . .
C15 C16 C17 106.4(13) . .
C17 C16 H16 126.8 . .
N18 C17 C16 108.3(12) . .
N18 C17 C19 129.4(12) . .
C19 C17 C16 122.2(11) . .
C14 N18 Zn26 125.4(8) . .
C17 N18 C14 109.2(11) . .
C17 N18 Zn26 125.3(9) . .
C17 C19 C10 122.4(13) . .
C17 C19 C20 122.1(11) . .
C20 C19 C10 115.3(12) . .
C19 C20 N21 127.7(12) . .
C19 C20 C24 129.9(11) . .
N21 C20 C24 102.4(13) . .
C20 N21 Zn26 124.9(9) . .
C22 N21 C20 105.3(11) . .
C22 N21 Zn26 129.6(8) . .
N21 C22 C23 115.6(12) . .
N21 C22 C25 118.4(14) . .
C25 C22 C23 125.7(15) . .
C22 C23 H23 128.0 . .
C24 C23 C22 103.9(14) . .
C24 C23 H23 128.0 . .
C20 C24 H24 123.7 . .
C23 C24 C20 112.5(13) . .
C23 C24 H24 123.7 . .
C22 C25 C22 134(2) . 4_556
C22 C25 H25 113.0 4_556 .
C22 C25 H25 113.0 . .
N18 Zn26 N18 89.6(6) . 4_556
N21 Zn26 N18 90.4(4) 4_556 4_556
N21 Zn26 N18 177.2(4) 4_556 .
N21 Zn26 N18 90.4(4) . .
N21 Zn26 N18 177.2(4) . 4_556
N21 Zn26 N21 89.7(6) 4_556 .
C30 O28 Zn1 130.2(6) . 3_565
C30 O29 Zn1 130.1(6) . .
O28 C30 O29 128.0(8) . .
O28 C30 C31 120.7(9) . .
O29 C30 C31 111.2(10) . .
C32 C31 C30 117.1(10) . .
C36 C31 C30 123.7(9) . .
C36 C31 C32 119.2(9) . .
C31 C32 H32 120.0 . .
C31 C32 C33 120.0(9) . .
C33 C32 H32 120.0 . .
C32 C33 H33 119.7 . .
C34 C33 C32 120.5(10) . .
C34 C33 H33 119.7 . .
C33 C34 C35 116.9(8) . .
C33 C34 C37 117.4(10) . .
C35 C34 C37 125.7(9) . .
C34 C35 H35 117.3 . .
C36 C35 C34 125.4(10) . .
C36 C35 H35 117.3 . .
C31 C36 C35 118.0(10) . .
C31 C36 H36 121.0 . .
C35 C36 H36 121.0 . .
C38 C37 C34 116.7(10) . .
C41 C37 C34 119.2(9) . .
C41 C37 C38 124.1(9) . .
C37 C38 N39 125.3(10) . .
C37 C38 C48 126.3(10) . .
N39 C38 C48 108.3(10) . .
C38 N39 Zn49 127.9(8) . .
C46 N39 C38 106.0(9) . .
C46 N39 Zn49 126.0(7) . .
C41 N40 C44 107.1(9) . .
C41 N40 Zn49 129.4(8) . .
C44 N40 Zn49 123.4(7) . .
C37 C41 C42 123.6(10) . .
N40 C41 C37 125.6(10) . .
N40 C41 C42 110.7(10) . .
C41 C42 H42 126.5 . .
C43 C42 C41 107.1(10) . .
C43 C42 H42 126.5 . .
C42 C43 H43 125.5 . .
C42 C43 C44 109.0(11) . .
C44 C43 H43 125.5 . .
C43 C44 N40 106.1(10) . .
C45 C44 N40 124.5(11) 31_565 .
C45 C44 C43 129.3(13) 31_565 .
C44 C45 H45 115.8 31_565 .
C44 C45 C46 128.5(12) 31_565 .
C46 C45 H45 115.8 . .
N39 C46 C45 124.9(10) . .
N39 C46 C47 113.7(10) . .
C45 C46 C47 121.0(12) . .
C46 C47 H47 127.8 . .
C48 C47 C46 104.3(11) . .
C48 C47 H47 127.8 . .
C38 C48 H48 126.2 . .
C47 C48 C38 107.5(10) . .
C47 C48 H48 126.2 . .
N39 Zn49 N39 180.0 31_565 .
N39 Zn49 N40 87.6(3) . .
N39 Zn49 N40 92.4(3) . 31_565
N39 Zn49 N40 87.6(3) 31_565 31_565
N39 Zn49 N40 92.4(3) 31_565 .
N40 Zn49 N40 180.00(18) . 31_565

loop_
_geom_bond_atom_site_label_1
_geom_bond_atom_site_label_2
_geom_bond_distance
_geom_bond_site_symmetry_2
Zn1 Zn2 3.1210(17) .
Zn1 O3 1.939(3) .
Zn1 O5 1.967(6) 3_565
Zn1 O28 1.944(6) 2_665
Zn1 O29 1.971(6) .
Zn2 Zn1 3.1210(17) 3_565
Zn2 Zn1 3.1210(17) 2_665
Zn2 O3 1.926(8) .
Zn2 O4 1.903(6) 2_665
Zn2 O4 1.903(6) .
Zn2 O4 1.903(6) 3_565
O3 Zn1 1.939(3) 2_665
O3 Zn1 1.939(3) 3_565
O4 C6 1.259(10) .
O5 Zn1 1.967(6) 2_665
O5 C6 1.280(10) .
C6 C7 1.457(13) .
C7 C8 1.381(14) .
C7 C12 1.313(13) .
C8 H8 0.9300 .
C8 C9 1.380(13) .
C9 H9 0.9300 .
C9 C10 1.298(14) .
C10 C11 1.369(15) .
C10 C19 1.448(14) .
C11 H11 0.9300 .
C11 C12 1.392(14) .
C12 H12 0.9300 .
C13 H13 0.9300 .
C13 C14 1.372(18) .
C13 C14 1.372(18) 4_556
C14 C15 1.512(17) .
C14 N18 1.363(17) .
C15 H15 0.9300 .
C15 C16 1.317(17) .
C16 H16 0.9300 .
C16 C17 1.512(17) .
C17 N18 1.357(12) .
C17 C19 1.369(15) .
N18 Zn26 2.065(9) .
C19 C20 1.392(16) .
C20 N21 1.437(14) .
C20 C24 1.515(17) .
N21 C22 1.359(14) .
N21 Zn26 2.002(10) .
C22 C23 1.396(16) .
C22 C25 1.392(14) .
C23 H23 0.9300 .
C23 C24 1.307(17) .
C24 H24 0.9300 .
C25 C22 1.392(14) 4_556
C25 H25 0.9300 .
Zn26 N18 2.065(9) 4_556
Zn26 N21 2.002(10) 4_556
O28 Zn1 1.945(6) 3_565
O28 C30 1.220(11) .
O29 C30 1.271(11) .
C30 C31 1.528(11) .
C31 C32 1.397(13) .
C31 C36 1.358(12) .
C32 H32 0.9300 .
C32 C33 1.419(12) .
C33 H33 0.9300 .
C33 C34 1.342(12) .
C34 C35 1.369(13) .
C34 C37 1.502(12) .
C35 H35 0.9300 .
C35 C36 1.368(12) .
C36 H36 0.9300 .
C37 C38 1.389(14) .
C37 C41 1.366(13) .
C38 N39 1.400(11) .
C38 C48 1.491(14) .
N39 C46 1.327(13) .
N39 Zn49 1.995(9) .
N40 C41 1.336(11) .
N40 C44 1.415(13) .
N40 Zn49 2.039(7) .
C41 C42 1.385(13) .
C42 H42 0.9300 .
C42 C43 1.349(15) .
C43 H43 0.9300 .
C43 C44 1.406(14) .
C44 C45 1.329(14) 31_565
C45 C44 1.329(14) 31_565
C45 H45 0.9300 .
C45 C46 1.426(15) .
C46 C47 1.470(15) .
C47 H47 0.9300 .
C47 C48 1.365(15) .
C48 H48 0.9300 .
Zn49 N39 1.995(9) 31_565
Zn49 N40 2.039(7) 31_565

loop_
_platon_squeeze_void_nr
_platon_squeeze_void_average_x
_platon_squeeze_void_average_y
_platon_squeeze_void_average_z
_platon_squeeze_void_volume
_platon_squeeze_void_count_electrons
1 0.302 -0.020 0.011 15808 2838
2 0.000 0.000 0.250 137 25
3 0.000 0.000 0.750 137 25
4 0.667 0.333 0.083 139 25
5 0.667 0.333 0.583 139 25
6 0.333 0.667 0.417 137 25
7 0.333 0.667 0.917 137 25
